data_1516174
loop_
_publ_author_name
'Zhang, Fa-Guang'
'Wei, Yi'
'Yi, Yu-Ping'
'Nie, Jing'
'Ma, Jun-An'

_publ_section_title
;
 Regioselective Cycloaddition of Trifluorodiazoethane with
 Electron-Deficient Allenic Esters and Ketones: Access to CF3-Substituted
 Pyrazolines and Pyrazoles.
;
_journal_issue 11
_journal_name_full 'Organic letters'
_journal_page_first 3122
_journal_page_last 3125
_journal_paper_doi 10.1021/ol501249h
_journal_volume 16
_journal_year 2014
_chemical_formula_sum 'C26 H22 F6 N4 O4'
_chemical_formula_weight 568.48
_chemical_name_systematic
; 
 ? 
;
_space_group_IT_number 15
_symmetry_cell_setting monoclinic
_symmetry_space_group_name_Hall '-C 2yc'
_symmetry_space_group_name_H-M 'C 1 2/c 1'
_atom_sites_solution_hydrogens geom
_atom_sites_solution_primary direct
_atom_sites_solution_secondary difmap
_audit_creation_method SHELXL-97
_cell_angle_alpha 90.00
_cell_angle_beta 107.104(6)
_cell_angle_gamma 90.00
_cell_formula_units_Z 8
_cell_length_a 29.895(18)
_cell_length_b 12.375(7)
_cell_length_c 15.464(9)
_cell_measurement_reflns_used 5467
_cell_measurement_temperature 294(2)
_cell_measurement_theta_max 27.5
_cell_measurement_theta_min 3.1
_cell_volume 5468(6)
_computing_cell_refinement CrystalClear
_computing_data_collection CrystalClear
_computing_data_reduction CrystalClear
_computing_molecular_graphics 'Bruker SHELXTL'
_computing_publication_material 'Bruker SHELXTL'
_computing_structure_refinement 'SHELXL-97 (Sheldrick, 1997)'
_computing_structure_solution 'SHELXS-97 (Sheldrick, 1990)'
_diffrn_ambient_temperature 294(2)
_diffrn_detector_area_resol_mean 13.6612
_diffrn_measured_fraction_theta_full 0.996
_diffrn_measured_fraction_theta_max 0.996
_diffrn_measurement_device_type 'Rigaku Mercury375R'
_diffrn_measurement_method 'profile data from \w-scans'
_diffrn_radiation_monochromator graphite
_diffrn_radiation_source 'fine-focus sealed tube'
_diffrn_radiation_type MoK\a
_diffrn_radiation_wavelength 0.71073
_diffrn_reflns_av_R_equivalents 0.0379
_diffrn_reflns_av_sigmaI/netI 0.0386
_diffrn_reflns_limit_h_max 35
_diffrn_reflns_limit_h_min -35
_diffrn_reflns_limit_k_max 14
_diffrn_reflns_limit_k_min -14
_diffrn_reflns_limit_l_max 18
_diffrn_reflns_limit_l_min -18
_diffrn_reflns_number 22939
_diffrn_reflns_theta_full 25.03
_diffrn_reflns_theta_max 25.03
_diffrn_reflns_theta_min 3.11
_exptl_absorpt_coefficient_mu 0.121
_exptl_absorpt_correction_T_max 0.9832
_exptl_absorpt_correction_T_min 0.9622
_exptl_absorpt_correction_type multi-scan
_exptl_crystal_colour COLORLESS
_exptl_crystal_density_diffrn 1.381
_exptl_crystal_density_method 'not measured'
_exptl_crystal_description BLOCK
_exptl_crystal_F_000 2336
_exptl_crystal_size_max 0.32
_exptl_crystal_size_mid 0.21
_exptl_crystal_size_min 0.14
_refine_diff_density_max 0.630
_refine_diff_density_min -0.412
_refine_diff_density_rms 0.045
_refine_ls_extinction_method none
_refine_ls_goodness_of_fit_ref 1.060
_refine_ls_hydrogen_treatment constr
_refine_ls_matrix_type full
_refine_ls_number_parameters 363
_refine_ls_number_reflns 4826
_refine_ls_number_restraints 2
_refine_ls_restrained_S_all 1.059
_refine_ls_R_factor_all 0.0883
_refine_ls_R_factor_gt 0.0710
_refine_ls_shift/su_max 0.002
_refine_ls_shift/su_mean 0.000
_refine_ls_structure_factor_coef Fsqd
_refine_ls_weighting_details 'calc w=1/[\s^2^(Fo^2^)+(0.1263P)^2^+4.1265P] where P=(Fo^2^+2Fc^2^)/3'
_refine_ls_weighting_scheme calc
_refine_ls_wR_factor_gt 0.2089
_refine_ls_wR_factor_ref 0.2311
_reflns_number_gt 3603
_reflns_number_total 4826
_reflns_threshold_expression >2sigma(I)
_cod_data_source_file ol501249h_si_002.cif
_cod_data_source_block 130830a
_cod_depositor_comments
;
The following automatic conversions were performed:

'_symmetry_cell_setting' value 'MONOCLINIC' changed to 'monoclinic'
according to
/usr/data/users/saulius/crontab/automatic-downloads/rss-feeds/ACS/lib/dictionaries/cif_core.dic
dictionary named 'cif_core.dic' version 2.4.2 from
2011-04-26.

'_exptl_absorpt_correction_type' value 'MULTI-SCAN'
changed to 'multi-scan' according to
/usr/data/users/saulius/crontab/automatic-downloads/rss-feeds/ACS/lib/dictionaries/cif_core.dic
dictionary named 'cif_core.dic' version 2.4.2 from
2011-04-26.

'_refine_ls_hydrogen_treatment' value 'CONSTR' changed
to 'constr' according to
/usr/data/users/saulius/crontab/automatic-downloads/rss-feeds/ACS/lib/dictionaries/cif_core.dic
dictionary named 'cif_core.dic' version 2.4.2 from 2011-04-26.

Automatic conversion script
Id: cif_fix_values 2281 2013-09-26 08:29:07Z andrius 

 Adding full bibliography for 1516174.cif.
;
_cod_original_cell_volume 5468(5)
_cod_original_sg_symbol_H-M C2/c
_cod_database_code 1516174

loop_
_symmetry_equiv_pos_as_xyz
'x, y, z'
'-x, y, -z+1/2'
'x+1/2, y+1/2, z'
'-x+1/2, y+1/2, -z+1/2'
'-x, -y, -z'
'x, -y, z-1/2'
'-x+1/2, -y+1/2, -z'
'x+1/2, -y+1/2, z-1/2'

loop_
_atom_site_label
_atom_site_type_symbol
_atom_site_fract_x
_atom_site_fract_y
_atom_site_fract_z
_atom_site_U_iso_or_equiv
_atom_site_adp_type
_atom_site_occupancy
_atom_site_symmetry_multiplicity
_atom_site_calc_flag
_atom_site_refinement_flags
C1 C 1.08638(14) 0.5641(3) 0.1777(3) 0.0896(10) Uani 1 1 d .
C2 C 1.03846(11) 0.5192(2) 0.15056(19) 0.0669(7) Uani 1 1 d .
C3 C 0.99618(11) 0.5735(2) 0.11461(19) 0.0703(8) Uani 1 1 d .
C4 C 0.96286(10) 0.4934(2) 0.10564(18) 0.0648(7) Uani 1 1 d .
C5 C 0.91175(12) 0.4994(2) 0.0745(2) 0.0791(9) Uani 1 1 d .
C6 C 0.84108(11) 0.4028(3) 0.0509(3) 0.1026(12) Uani 1 1 d .
H6A H 0.8300 0.4305 -0.0104 0.123 Uiso 1 1 calc R
H6B H 0.8283 0.4476 0.0894 0.123 Uiso 1 1 calc R
C7 C 0.82547(10) 0.2884(3) 0.0535(2) 0.0742(8) Uani 1 1 d .
C8 C 0.83483(12) 0.2133(3) -0.0036(3) 0.0879(10) Uani 1 1 d .
H8 H 0.8520 0.2329 -0.0424 0.106 Uiso 1 1 calc R
C9 C 0.81909(13) 0.1097(3) -0.0040(3) 0.0982(11) Uani 1 1 d .
H9 H 0.8255 0.0594 -0.0435 0.118 Uiso 1 1 calc R
C10 C 0.79426(13) 0.0792(4) 0.0526(3) 0.1016(12) Uani 1 1 d .
H10 H 0.7837 0.0084 0.0518 0.122 Uiso 1 1 calc R
C11 C 0.78478(13) 0.1528(5) 0.1109(3) 0.1058(14) Uani 1 1 d .
H11 H 0.7678 0.1324 0.1498 0.127 Uiso 1 1 calc R
C12 C 0.80059(12) 0.2570(4) 0.1113(2) 0.0928(11) Uani 1 1 d .
H12 H 0.7944 0.3070 0.1512 0.111 Uiso 1 1 calc R
C13 C 0.98792(17) 0.6913(3) 0.0910(3) 0.1149(14) Uani 1 1 d .
H13A H 0.9665 0.6981 0.0313 0.172 Uiso 1 1 calc R
H13B H 1.0171 0.7253 0.0929 0.172 Uiso 1 1 calc R
H13C H 0.9749 0.7257 0.1338 0.172 Uiso 1 1 calc R
C14 C 0.03572(12) 0.0563(3) 0.4146(3) 0.0850(9) Uani 1 1 d .
C15 C 0.05671(9) 0.0966(2) 0.3456(2) 0.0634(7) Uani 1 1 d .
C16 C 0.08392(9) 0.0402(2) 0.30060(19) 0.0621(7) Uani 1 1 d .
C17 C 0.09422(8) 0.1171(2) 0.24504(18) 0.0583(6) Uani 1 1 d .
C18 C 0.12246(9) 0.1091(2) 0.18196(19) 0.0618(7) Uani 1 1 d .
C19 C 0.15144(11) 0.2069(3) 0.0768(2) 0.0833(9) Uani 1 1 d .
H19A H 0.1386 0.2600 0.0299 0.100 Uiso 1 1 calc R
H19B H 0.1510 0.1371 0.0479 0.100 Uiso 1 1 calc R
C20 C 0.20086(11) 0.2365(3) 0.1265(2) 0.0769(8) Uani 1 1 d .
C21 C 0.21226(18) 0.3383(4) 0.1604(3) 0.1087(13) Uani 1 1 d .
H21 H 0.1891 0.3909 0.1515 0.130 Uiso 1 1 calc R
C22 C 0.2587(3) 0.3642(5) 0.2088(4) 0.141(2) Uani 1 1 d .
H22 H 0.2662 0.4338 0.2311 0.169 Uiso 1 1 calc R
C23 C 0.2924(2) 0.2872(8) 0.2228(5) 0.158(3) Uani 1 1 d .
H23 H 0.3232 0.3041 0.2547 0.190 Uiso 1 1 calc R
C24 C 0.28171(18) 0.1886(7) 0.1912(5) 0.166(2) Uani 1 1 d .
H24 H 0.3051 0.1364 0.2012 0.199 Uiso 1 1 calc R
C25 C 0.23649(13) 0.1618(4) 0.1437(4) 0.1216(15) Uani 1 1 d .
H25 H 0.2298 0.0914 0.1226 0.146 Uiso 1 1 calc R
C26 C 0.09784(13) -0.0769(2) 0.3096(3) 0.0914(10) Uani 1 1 d .
H26A H 0.0897 -0.1096 0.2507 0.137 Uiso 1 1 calc R
H26B H 0.0817 -0.1133 0.3464 0.137 Uiso 1 1 calc R
H26C H 0.1310 -0.0825 0.3373 0.137 Uiso 1 1 calc R
F1 F 1.09187(10) 0.6382(3) 0.2411(2) 0.1499(12) Uani 1 1 d .
F2 F 1.11879(9) 0.4925(2) 0.2127(3) 0.1603(13) Uani 1 1 d .
F3 F 1.09729(11) 0.6120(3) 0.1121(2) 0.1641(14) Uani 1 1 d .
F4 F 0.00818(13) 0.1261(2) 0.4366(2) 0.1528(12) Uani 1 1 d .
F5 F 0.00579(10) -0.0239(2) 0.3839(2) 0.1384(10) Uani 1 1 d .
F6 F 0.06509(10) 0.0171(4) 0.4844(2) 0.1847(18) Uani 1 1 d .
N1 N 1.03246(8) 0.41388(18) 0.16378(17) 0.0678(6) Uani 1 1 d .
N2 N 0.98626(8) 0.40024(17) 0.13521(16) 0.0641(6) Uani 1 1 d D
H2' H 0.9768 0.3354 0.1476 0.096 Uiso 1 1 d RD
N3 N 0.05070(8) 0.19991(18) 0.32006(17) 0.0665(6) Uani 1 1 d .
N4 N 0.07381(7) 0.21034(16) 0.25870(16) 0.0626(6) Uani 1 1 d D
H4' H 0.0743 0.2710 0.2281 0.094 Uiso 1 1 d RD
O1 O 0.89056(10) 0.5802(2) 0.0446(2) 0.1262(11) Uani 1 1 d .
O2 O 0.89197(7) 0.40589(17) 0.08258(16) 0.0804(6) Uani 1 1 d .
O3 O 0.14363(8) 0.02928(17) 0.17249(15) 0.0809(6) Uani 1 1 d .
O4 O 0.12262(7) 0.20219(17) 0.13840(15) 0.0770(6) Uani 1 1 d .

loop_
_atom_site_aniso_label
_atom_site_aniso_U_11
_atom_site_aniso_U_22
_atom_site_aniso_U_33
_atom_site_aniso_U_23
_atom_site_aniso_U_13
_atom_site_aniso_U_12
C1 0.095(2) 0.070(2) 0.113(3) 0.0005(19) 0.045(2) -0.0173(19)
C2 0.0807(19) 0.0534(15) 0.0741(17) 0.0031(12) 0.0344(15) -0.0097(13)
C3 0.093(2) 0.0476(14) 0.0727(17) 0.0091(12) 0.0280(15) -0.0012(14)
C4 0.0770(18) 0.0501(14) 0.0667(16) 0.0104(12) 0.0200(13) 0.0054(13)
C5 0.083(2) 0.0620(18) 0.086(2) 0.0134(15) 0.0146(16) 0.0129(15)
C6 0.0627(18) 0.092(3) 0.139(3) 0.002(2) 0.007(2) 0.0173(17)
C7 0.0509(14) 0.083(2) 0.0825(19) 0.0039(16) 0.0101(14) 0.0089(14)
C8 0.077(2) 0.099(3) 0.096(2) 0.0003(19) 0.0374(18) 0.0042(18)
C9 0.086(2) 0.095(3) 0.112(3) -0.014(2) 0.027(2) -0.001(2)
C10 0.074(2) 0.101(3) 0.116(3) 0.021(2) 0.007(2) -0.011(2)
C11 0.072(2) 0.154(4) 0.090(2) 0.031(3) 0.0215(19) -0.008(2)
C12 0.0687(19) 0.134(3) 0.0724(19) -0.006(2) 0.0152(16) 0.010(2)
C13 0.137(4) 0.0527(19) 0.147(4) 0.023(2) 0.030(3) 0.000(2)
C14 0.076(2) 0.082(2) 0.101(2) 0.0072(18) 0.0317(18) 0.0074(18)
C15 0.0539(14) 0.0519(14) 0.0795(17) -0.0019(12) 0.0121(12) 0.0017(11)
C16 0.0553(14) 0.0486(14) 0.0777(17) 0.0004(12) 0.0121(12) 0.0046(11)
C17 0.0458(12) 0.0470(13) 0.0765(16) -0.0031(11) 0.0092(11) 0.0041(10)
C18 0.0515(13) 0.0542(15) 0.0727(16) 0.0030(12) 0.0075(12) 0.0042(12)
C19 0.0764(19) 0.089(2) 0.085(2) 0.0227(17) 0.0234(16) 0.0098(17)
C20 0.0730(18) 0.0736(19) 0.089(2) 0.0110(16) 0.0311(16) -0.0053(15)
C21 0.136(4) 0.085(3) 0.116(3) 0.004(2) 0.053(3) -0.016(2)
C22 0.169(6) 0.133(4) 0.124(4) -0.014(3) 0.047(4) -0.083(4)
C23 0.108(4) 0.194(7) 0.167(5) 0.015(5) 0.032(4) -0.064(5)
C24 0.071(3) 0.180(6) 0.230(7) -0.005(5) 0.017(3) -0.004(3)
C25 0.069(2) 0.114(3) 0.171(4) -0.017(3) 0.020(2) 0.004(2)
C26 0.103(2) 0.0548(18) 0.124(3) 0.0143(17) 0.046(2) 0.0198(17)
F1 0.127(2) 0.148(2) 0.172(3) -0.072(2) 0.0398(19) -0.0558(18)
F2 0.0778(15) 0.117(2) 0.276(4) 0.022(2) 0.0365(19) -0.0141(14)
F3 0.155(2) 0.209(3) 0.144(2) 0.018(2) 0.0682(19) -0.093(2)
F4 0.197(3) 0.129(2) 0.183(3) 0.0149(19) 0.134(2) 0.035(2)
F5 0.139(2) 0.131(2) 0.159(2) 0.0036(17) 0.0675(18) -0.0493(18)
F6 0.0982(18) 0.334(5) 0.119(2) 0.111(3) 0.0285(15) 0.020(2)
N1 0.0664(14) 0.0526(13) 0.0893(16) 0.0076(11) 0.0303(12) -0.0012(10)
N2 0.0654(13) 0.0480(12) 0.0817(15) 0.0104(10) 0.0259(11) 0.0017(10)
N3 0.0529(12) 0.0522(13) 0.0927(16) -0.0079(11) 0.0187(11) 0.0019(9)
N4 0.0537(12) 0.0435(11) 0.0887(15) 0.0010(10) 0.0179(11) 0.0025(9)
O1 0.107(2) 0.0749(16) 0.173(3) 0.0360(17) 0.0035(19) 0.0250(15)
O2 0.0628(11) 0.0670(13) 0.1040(16) 0.0146(11) 0.0129(11) 0.0091(10)
O3 0.0891(15) 0.0646(13) 0.0947(15) 0.0015(10) 0.0359(12) 0.0198(11)
O4 0.0632(11) 0.0682(12) 0.1022(15) 0.0212(11) 0.0284(11) 0.0127(9)

loop_
_atom_type_symbol
_atom_type_description
_atom_type_scat_dispersion_real
_atom_type_scat_dispersion_imag
_atom_type_scat_source
C C 0.0033 0.0016 'International Tables Vol C Tables 4.2.6.8 and 6.1.1.4'
H H 0.0000 0.0000 'International Tables Vol C Tables 4.2.6.8 and 6.1.1.4'
N N 0.0061 0.0033 'International Tables Vol C Tables 4.2.6.8 and 6.1.1.4'
O O 0.0106 0.0060 'International Tables Vol C Tables 4.2.6.8 and 6.1.1.4'
F F 0.0171 0.0103 'International Tables Vol C Tables 4.2.6.8 and 6.1.1.4'

loop_
_geom_angle_atom_site_label_1
_geom_angle_atom_site_label_2
_geom_angle_atom_site_label_3
_geom_angle
F3 C1 F2 107.9(4)
F3 C1 F1 105.0(3)
F2 C1 F1 104.4(4)
F3 C1 C2 113.3(3)
F2 C1 C2 113.7(3)
F1 C1 C2 111.8(3)
N1 C2 C3 112.5(3)
N1 C2 C1 119.0(3)
C3 C2 C1 128.5(3)
C4 C3 C2 103.7(2)
C4 C3 C13 127.4(3)
C2 C3 C13 128.9(3)
N2 C4 C3 106.9(3)
N2 C4 C5 122.7(2)
C3 C4 C5 130.4(3)
O1 C5 O2 124.4(3)
O1 C5 C4 123.4(3)
O2 C5 C4 112.2(2)
O2 C6 C7 108.6(3)
O2 C6 H6A 110.0
C7 C6 H6A 110.0
O2 C6 H6B 110.0
C7 C6 H6B 110.0
H6A C6 H6B 108.3
C8 C7 C12 118.7(3)
C8 C7 C6 120.1(3)
C12 C7 C6 121.2(4)
C9 C8 C7 120.3(3)
C9 C8 H8 119.8
C7 C8 H8 119.8
C10 C9 C8 120.8(4)
C10 C9 H9 119.6
C8 C9 H9 119.6
C9 C10 C11 119.9(4)
C9 C10 H10 120.1
C11 C10 H10 120.1
C10 C11 C12 119.4(4)
C10 C11 H11 120.3
C12 C11 H11 120.3
C11 C12 C7 120.9(4)
C11 C12 H12 119.5
C7 C12 H12 119.5
C3 C13 H13A 109.5
C3 C13 H13B 109.5
H13A C13 H13B 109.5
C3 C13 H13C 109.5
H13A C13 H13C 109.5
H13B C13 H13C 109.5
F6 C14 F4 111.2(4)
F6 C14 F5 104.1(4)
F4 C14 F5 100.2(3)
F6 C14 C15 114.1(3)
F4 C14 C15 113.6(3)
F5 C14 C15 112.3(3)
N3 C15 C16 112.1(3)
N3 C15 C14 119.3(3)
C16 C15 C14 128.6(3)
C17 C16 C15 103.6(2)
C17 C16 C26 128.2(3)
C15 C16 C26 128.2(3)
N4 C17 C16 107.4(2)
N4 C17 C18 122.4(2)
C16 C17 C18 130.2(2)
O3 C18 O4 124.5(3)
O3 C18 C17 124.1(3)
O4 C18 C17 111.4(2)
O4 C19 C20 110.9(3)
O4 C19 H19A 109.5
C20 C19 H19A 109.5
O4 C19 H19B 109.5
C20 C19 H19B 109.5
H19A C19 H19B 108.0
C21 C20 C25 116.9(4)
C21 C20 C19 121.3(4)
C25 C20 C19 121.7(3)
C20 C21 C22 120.6(5)
C20 C21 H21 119.7
C22 C21 H21 119.7
C23 C22 C21 119.7(5)
C23 C22 H22 120.1
C21 C22 H22 120.1
C24 C23 C22 120.2(6)
C24 C23 H23 119.9
C22 C23 H23 119.9
C23 C24 C25 121.0(6)
C23 C24 H24 119.5
C25 C24 H24 119.5
C20 C25 C24 121.6(5)
C20 C25 H25 119.2
C24 C25 H25 119.2
C16 C26 H26A 109.5
C16 C26 H26B 109.5
H26A C26 H26B 109.5
C16 C26 H26C 109.5
H26A C26 H26C 109.5
H26B C26 H26C 109.5
N2 N1 C2 104.2(2)
N1 N2 C4 112.7(2)
N1 N2 H2' 114.1
C4 N2 H2' 132.3
N4 N3 C15 104.5(2)
N3 N4 C17 112.4(2)
N3 N4 H4' 123.6
C17 N4 H4' 123.9
C5 O2 C6 116.3(3)
C18 O4 C19 117.0(2)

loop_
_geom_bond_atom_site_label_1
_geom_bond_atom_site_label_2
_geom_bond_distance
C1 F3 1.296(4)
C1 F2 1.307(5)
C1 F1 1.317(4)
C1 C2 1.478(5)
C2 N1 1.340(4)
C2 C3 1.394(4)
C3 C4 1.383(4)
C3 C13 1.506(4)
C4 N2 1.356(3)
C4 C5 1.463(5)
C5 O1 1.201(4)
C5 O2 1.322(4)
C6 O2 1.455(4)
C6 C7 1.495(5)
C6 H6A 0.9700
C6 H6B 0.9700
C7 C8 1.367(5)
C7 C12 1.376(5)
C8 C9 1.366(5)
C8 H8 0.9300
C9 C10 1.357(6)
C9 H9 0.9300
C10 C11 1.368(6)
C10 H10 0.9300
C11 C12 1.372(6)
C11 H11 0.9300
C12 H12 0.9300
C13 H13A 0.9600
C13 H13B 0.9600
C13 H13C 0.9600
C14 F6 1.271(4)
C14 F4 1.306(4)
C14 F5 1.327(4)
C14 C15 1.474(5)
C15 N3 1.335(4)
C15 C16 1.402(4)
C16 C17 1.376(4)
C16 C26 1.502(4)
C17 N4 1.350(3)
C17 C18 1.469(4)
C18 O3 1.205(3)
C18 O4 1.335(3)
C19 O4 1.462(4)
C19 C20 1.496(5)
C19 H19A 0.9700
C19 H19B 0.9700
C20 C21 1.370(5)
C20 C25 1.376(5)
C21 C22 1.406(7)
C21 H21 0.9300
C22 C23 1.358(9)
C22 H22 0.9300
C23 C24 1.319(9)
C23 H23 0.9300
C24 C25 1.376(7)
C24 H24 0.9300
C25 H25 0.9300
C26 H26A 0.9600
C26 H26B 0.9600
C26 H26C 0.9600
N1 N2 1.331(3)
N2 H2' 0.8900
N3 N4 1.334(3)
N4 H4' 0.8900

loop_
_geom_torsion_atom_site_label_1
_geom_torsion_atom_site_label_2
_geom_torsion_atom_site_label_3
_geom_torsion_atom_site_label_4
_geom_torsion
F3 C1 C2 N1 123.9(4)
F2 C1 C2 N1 0.3(5)
F1 C1 C2 N1 -117.7(4)
F3 C1 C2 C3 -59.0(5)
F2 C1 C2 C3 177.4(3)
F1 C1 C2 C3 59.5(5)
N1 C2 C3 C4 -0.3(3)
C1 C2 C3 C4 -177.6(3)
N1 C2 C3 C13 179.4(3)
C1 C2 C3 C13 2.1(6)
C2 C3 C4 N2 -0.2(3)
C13 C3 C4 N2 -179.9(3)
C2 C3 C4 C5 177.7(3)
C13 C3 C4 C5 -2.0(6)
N2 C4 C5 O1 -176.9(4)
C3 C4 C5 O1 5.5(6)
N2 C4 C5 O2 2.8(4)
C3 C4 C5 O2 -174.8(3)
O2 C6 C7 C8 -67.2(4)
O2 C6 C7 C12 114.4(3)
C12 C7 C8 C9 1.0(5)
C6 C7 C8 C9 -177.5(3)
C7 C8 C9 C10 -0.5(6)
C8 C9 C10 C11 0.0(6)
C9 C10 C11 C12 0.0(6)
C10 C11 C12 C7 0.5(5)
C8 C7 C12 C11 -1.0(5)
C6 C7 C12 C11 177.4(3)
F6 C14 C15 N3 -121.5(4)
F4 C14 C15 N3 7.4(5)
F5 C14 C15 N3 120.3(3)
F6 C14 C15 C16 57.9(5)
F4 C14 C15 C16 -173.2(3)
F5 C14 C15 C16 -60.3(4)
N3 C15 C16 C17 0.0(3)
C14 C15 C16 C17 -179.5(3)
N3 C15 C16 C26 -179.1(3)
C14 C15 C16 C26 1.5(5)
C15 C16 C17 N4 0.0(3)
C26 C16 C17 N4 179.0(3)
C15 C16 C17 C18 178.6(3)
C26 C16 C17 C18 -2.3(5)
N4 C17 C18 O3 175.0(3)
C16 C17 C18 O3 -3.5(4)
N4 C17 C18 O4 -3.4(3)
C16 C17 C18 O4 178.1(3)
O4 C19 C20 C21 -70.2(4)
O4 C19 C20 C25 106.9(4)
C25 C20 C21 C22 1.3(6)
C19 C20 C21 C22 178.5(4)
C20 C21 C22 C23 -0.7(8)
C21 C22 C23 C24 0.0(10)
C22 C23 C24 C25 0.1(12)
C21 C20 C25 C24 -1.3(7)
C19 C20 C25 C24 -178.5(5)
C23 C24 C25 C20 0.6(10)
C3 C2 N1 N2 0.7(3)
C1 C2 N1 N2 178.3(3)
C2 N1 N2 C4 -0.9(3)
C3 C4 N2 N1 0.7(3)
C5 C4 N2 N1 -177.4(3)
C16 C15 N3 N4 0.1(3)
C14 C15 N3 N4 179.6(3)
C15 N3 N4 C17 -0.2(3)
C16 C17 N4 N3 0.1(3)
C18 C17 N4 N3 -178.7(2)
O1 C5 O2 C6 1.3(5)
C4 C5 O2 C6 -178.3(3)
C7 C6 O2 C5 172.3(3)
O3 C18 O4 C19 -1.4(4)
C17 C18 O4 C19 177.0(2)
C20 C19 O4 C18 -85.8(3)
